data_2106180
loop_
_publ_author_name
'Braibanti, A.'
'Lanfredi, A.M.M.'
'Pellinghelli, M.A.'
'Tiripicchio, A.'

_publ_section_title
;
 Crystal and molecular structure of anhydrous calcium hydrazinecarboxylate
;
_journal_name_full 'Acta Crystallographica B (24,1968-38,1982)'
_journal_page_first 2448
_journal_page_last 2452
_journal_volume 27
_journal_year 1971
_chemical_formula_sum 'C2 H6 Ca N4 O4'
_chemical_name_systematic 'Ca ((N2 H3) (C O2))2'
_space_group_IT_number 14
_symmetry_space_group_name_Hall '-P 2ybc'
_symmetry_space_group_name_H-M 'P 1 21/c 1'
_cell_angle_alpha 90
_cell_angle_beta 127.8
_cell_angle_gamma 90
_cell_formula_units_Z 4
_cell_length_a 9.59
_cell_length_b 9.426
_cell_length_c 9.29
_cell_volume 663.551
_citation_journal_id_ASTM ACBCAR
_cod_data_source_file Braibanti_ACBCAR_1971_432.cif
_cod_data_source_block C2H6Ca1N4O4
_cod_original_cell_volume 663.5506
_cod_original_formula_sum 'C2 H6 Ca1 N4 O4'
_cod_database_code 2106180

loop_
_symmetry_equiv_pos_as_xyz
x,y,z
-x,y+1/2,-z+1/2
-x,-y,-z
x,-y-1/2,z-1/2

loop_
_atom_site_label
_atom_site_type_symbol
_atom_site_fract_x
_atom_site_fract_y
_atom_site_fract_z
_atom_site_occupancy
_atom_site_U_iso_or_equiv
O3 O-2 0.0603 0.2773 0.3116 1 0.0
N2 N-2 0.301 0.5787 0.8196 1 0.0
C2 C+4 0.0721 0.2534 0.1882 1 0.0
Ca1 Ca+2 0.2021 0.4732 0.5183 1 0.0
C1 C+4 0.4637 0.7262 0.7634 1 0.0
N1 N-2 0.4353 0.6791 0.8825 1 0.0
H2 H+1 0.183 0.6166 0.783 1 0.0
H6 H+1 0.193 0.5694 0.1714 1 0.0
H4 H+1 0.1479 0.332 0.042 1 0.0
H1 H+1 0.4573 0.7444 0.9917 1 0.0
N4 N-2 0.2131 0.4814 0.2468 1 0.0
O1 O-2 0.4006 0.6589 0.6201 1 0.0
O2 O-2 0.5586 0.8379 0.8107 1 0.0
H3 H+1 0.3673 0.5053 0.9135 1 0.0
H5 H+1 0.3357 0.438 0.3275 1 0.0
N3 N-2 0.1268 0.3609 0.133 1 0.0
O4 O-2 0.0306 0.1377 0.1005 1 0.0
